data_2240782
loop_
_publ_author_name
'Corfield, Peter W. R.'
'Seeler, Uwe'

_publ_section_title
;
 Crystal structure of
 bis(1,1,2,2-tetramethyldiphosphane-1,2-dithione-\k^2^<i>S</i>,<i>S</i>')copper(I)
 tetrafluoridoborate
;
_journal_coeditor_code LH5755
_journal_issue 6
_journal_name_full 'Acta Crystallographica Section E'
_journal_page_first 716
_journal_page_last 719
_journal_paper_doi 10.1107/S2056989015009913
_journal_volume 71
_journal_year 2015
_chemical_formula_iupac '[Cu (C4 H12 P2 S2)2] B F4'
_chemical_formula_moiety 'C8 H24 Cu P4 S4 +, B F4 -'
_chemical_formula_sum 'C8 H24 B Cu F4 P4 S4'
_chemical_formula_weight 522.74
_chemical_name_common ' bis(tetramethyldiphosphinedisulfide)copper(I) tetrafluoroborate'
_chemical_name_systematic
'Bis(1,1,2,2-tetramethyldiphosphane-1,2-dithione-\k^2^<i>S</i>,<i>S</i>')copper(I) tetrafluoridoborate'
_space_group_IT_number 14
_symmetry_cell_setting monoclinic
_symmetry_space_group_name_Hall '-P 2ybc'
_symmetry_space_group_name_H-M 'P 1 21/c 1'
_atom_sites_solution_hydrogens geom
_atom_sites_solution_primary heavy
_atom_sites_solution_secondary vecmap
_audit_creation_method SHELXL-97
_cell_angle_alpha 90.00
_cell_angle_beta 98.02(2)
_cell_angle_gamma 90.00
_cell_formula_units_Z 4
_cell_length_a 12.388(8)
_cell_length_b 14.903(10)
_cell_length_c 12.132(7)
_cell_measurement_reflns_used 12
_cell_measurement_temperature 298(2)
_cell_measurement_theta_max 29.37
_cell_measurement_theta_min 2.17
_cell_volume 2218(2)
_computing_cell_refinement
;
Corfield (1972)
;
_computing_data_collection
;
Corfield (1972)
;
_computing_data_reduction
;
data reduction followed procedures in Corfield <i>et al.</i> (1973)
with <i>p</i> = 0.05, with programs written by Corfield and by Graeme
Gainsford
;
_computing_molecular_graphics
;
ORTEPIII (Burnett & Johnson, 1996)
;
_computing_publication_material
;
SHELXL97 (Sheldrick, 2008)
;
_computing_structure_refinement
;
SHELXL97 (Sheldrick, 2008)
;
_computing_structure_solution
;
local superposition program (Corfield, 1972)
;
_diffrn_ambient_temperature 298(2)
_diffrn_measured_fraction_theta_full 0.998
_diffrn_measured_fraction_theta_max 0.998
_diffrn_measurement_device_type 'Picker 4-circle'
_diffrn_measurement_method '\q/2\q scans'
_diffrn_radiation_monochromator 'oriented graphite 200 reflection'
_diffrn_radiation_source 'sealed X-ray tube'
_diffrn_radiation_type MoK\a
_diffrn_radiation_wavelength 0.71070
_diffrn_reflns_av_R_equivalents 0.0588
_diffrn_reflns_av_sigmaI/netI 0.0700
_diffrn_reflns_limit_h_max 17
_diffrn_reflns_limit_h_min -17
_diffrn_reflns_limit_k_max 20
_diffrn_reflns_limit_k_min 0
_diffrn_reflns_limit_l_max 16
_diffrn_reflns_limit_l_min 0
_diffrn_reflns_number 6707
_diffrn_reflns_theta_full 29.98
_diffrn_reflns_theta_max 29.98
_diffrn_reflns_theta_min 2.15
_diffrn_standards_decay_% -1.60(10)
_diffrn_standards_interval_count 400
_diffrn_standards_number 18
_exptl_absorpt_coefficient_mu 1.68
_exptl_absorpt_correction_T_max 0.691
_exptl_absorpt_correction_T_min 0.590
_exptl_absorpt_correction_type gaussian
_exptl_absorpt_process_details
;
(Busing & Levy, 1957)
;
_exptl_crystal_colour white
_exptl_crystal_density_diffrn 1.566
_exptl_crystal_density_method 'not measured'
_exptl_crystal_description rod
_exptl_crystal_F_000 1064
_exptl_crystal_size_max .47
_exptl_crystal_size_mid .29
_exptl_crystal_size_min .25
_refine_diff_density_max 0.406
_refine_diff_density_min -0.403
_refine_ls_extinction_method none
_refine_ls_goodness_of_fit_ref 1.066
_refine_ls_hydrogen_treatment constr
_refine_ls_matrix_type full
_refine_ls_number_parameters 207
_refine_ls_number_reflns 6442
_refine_ls_number_restraints 0
_refine_ls_restrained_S_all 1.066
_refine_ls_R_factor_all 0.0801
_refine_ls_R_factor_gt 0.0399
_refine_ls_shift/su_max 0.002
_refine_ls_shift/su_mean 0.000
_refine_ls_structure_factor_coef Fsqd
_refine_ls_weighting_details 'calc w=1/[\s^2^(Fo^2^)+(0.0000P)^2^] where P=(Fo^2^+2Fc^2^)/3'
_refine_ls_weighting_scheme calc
_refine_ls_wR_factor_gt 0.0891
_refine_ls_wR_factor_ref 0.1020
_reflns_number_gt 4223
_reflns_number_total 6442
_reflns_threshold_expression I>2\s(I)
_cod_data_source_file lh5755sup1.cf
_cod_data_source_block I
_cod_original_sg_symbol_H-M 'P 21/c'
_cod_database_code 2240782
_cod_database_fobs_code 2240782

loop_
_symmetry_equiv_pos_as_xyz
'x, y, z'
'x, -y+1/2, z+1/2'
'-x, -y, -z'
'-x, y-1/2, -z-1/2'

loop_
_atom_site_type_symbol
_atom_site_label
_atom_site_fract_x
_atom_site_fract_y
_atom_site_fract_z
_atom_site_U_iso_or_equiv
_atom_site_adp_type
_atom_site_calc_flag
_atom_site_refinement_flags
_atom_site_occupancy
_atom_site_symmetry_multiplicity
Cu Cu 0.21424(3) 0.38207(3) -0.01810(3) 0.05282(11) Uani d . 1 1
S S1 0.21067(6) 0.39393(6) 0.17147(6) 0.05262(19) Uani d . 1 1
P P2 0.36466(6) 0.41755(5) 0.22442(5) 0.04068(16) Uani d . 1 1
P P3 0.46401(5) 0.34297(5) 0.11535(6) 0.04064(16) Uani d . 1 1
S S4 0.40133(6) 0.36787(5) -0.03970(6) 0.05076(18) Uani d . 1 1
S S5 0.11541(7) 0.25250(5) -0.08606(6) 0.05343(19) Uani d . 1 1
P P6 0.00172(6) 0.31175(4) -0.19062(5) 0.04068(16) Uani d . 1 1
P P7 0.07818(6) 0.43287(4) -0.25232(5) 0.03898(15) Uani d . 1 1
S S8 0.13575(7) 0.50403(4) -0.12096(6) 0.04904(17) Uani d . 1 1
C C1 0.4022(3) 0.3827(2) 0.3663(2) 0.0736(10) Uani d . 1 1
H H1A 0.3808 0.3214 0.3743 0.088 Uiso calc R 1 1
H H1B 0.3661 0.4202 0.4143 0.088 Uiso calc R 1 1
H H1C 0.4797 0.3880 0.3862 0.088 Uiso calc R 1 1
C C2 0.4065(3) 0.5312(2) 0.2129(3) 0.0811(12) Uani d . 1 1
H H2A 0.3843 0.5520 0.1383 0.097 Uiso calc R 1 1
H H2B 0.4843 0.5350 0.2301 0.097 Uiso calc R 1 1
H H2C 0.3733 0.5678 0.2640 0.097 Uiso calc R 1 1
C C3 0.6038(2) 0.3765(2) 0.1469(3) 0.0691(9) Uani d . 1 1
H H3A 0.6103 0.4392 0.1310 0.083 Uiso calc R 1 1
H H3B 0.6473 0.3424 0.1024 0.083 Uiso calc R 1 1
H H3C 0.6288 0.3658 0.2243 0.083 Uiso calc R 1 1
C C4 0.4556(3) 0.2282(2) 0.1562(3) 0.0713(10) Uani d . 1 1
H H4A 0.3818 0.2076 0.1382 0.086 Uiso calc R 1 1
H H4B 0.4778 0.2230 0.2350 0.086 Uiso calc R 1 1
H H4C 0.5026 0.1924 0.1175 0.086 Uiso calc R 1 1
C C5 -0.0506(3) 0.2437(2) -0.3084(3) 0.0663(9) Uani d . 1 1
H H5A 0.0082 0.2259 -0.3474 0.080 Uiso calc R 1 1
H H5B -0.1030 0.2775 -0.3574 0.080 Uiso calc R 1 1
H H5C -0.0850 0.1912 -0.2832 0.080 Uiso calc R 1 1
C C6 -0.1121(3) 0.3536(2) -0.1301(3) 0.0658(9) Uani d . 1 1
H H6A -0.0866 0.3932 -0.0696 0.079 Uiso calc R 1 1
H H6B -0.1508 0.3043 -0.1029 0.079 Uiso calc R 1 1
H H6C -0.1601 0.3858 -0.1854 0.079 Uiso calc R 1 1
C C7 -0.0204(3) 0.4916(2) -0.3488(2) 0.0595(8) Uani d . 1 1
H H7A -0.0773 0.5143 -0.3104 0.071 Uiso calc R 1 1
H H7B -0.0510 0.4513 -0.4066 0.071 Uiso calc R 1 1
H H7C 0.0145 0.5407 -0.3811 0.071 Uiso calc R 1 1
C C8 0.1809(3) 0.3893(2) -0.3287(3) 0.0662(9) Uani d . 1 1
H H8A 0.2259 0.3475 -0.2830 0.079 Uiso calc R 1 1
H H8B 0.2250 0.4378 -0.3493 0.079 Uiso calc R 1 1
H H8C 0.1465 0.3595 -0.3945 0.079 Uiso calc R 1 1
B B 0.2831(3) 0.6284(3) 0.5224(3) 0.0677(11) Uani d . 1 1
F F1 0.2751(3) 0.6272(2) 0.4105(2) 0.1503(14) Uani d . 1 1
F F2 0.1801(2) 0.63147(17) 0.5507(2) 0.1085(8) Uani d . 1 1
F F3 0.3356(2) 0.55271(18) 0.5658(2) 0.1177(9) Uani d . 1 1
F F4 0.3394(2) 0.70110(19) 0.5644(3) 0.1344(11) Uani d . 1 1

loop_
_atom_site_aniso_label
_atom_site_aniso_U_11
_atom_site_aniso_U_22
_atom_site_aniso_U_33
_atom_site_aniso_U_12
_atom_site_aniso_U_13
_atom_site_aniso_U_23
Cu 0.0528(2) 0.0585(2) 0.04281(19) 0.00125(17) -0.00857(15) 0.00006(15)
S1 0.0376(3) 0.0772(5) 0.0429(4) -0.0045(3) 0.0051(3) -0.0063(3)
P2 0.0381(3) 0.0449(4) 0.0380(3) -0.0033(3) 0.0018(3) -0.0021(3)
P3 0.0363(3) 0.0429(4) 0.0419(3) 0.0014(3) 0.0024(3) 0.0030(3)
S4 0.0493(4) 0.0647(5) 0.0384(3) 0.0044(3) 0.0064(3) 0.0030(3)
S5 0.0608(5) 0.0409(4) 0.0530(4) 0.0009(3) -0.0116(3) 0.0046(3)
P6 0.0428(4) 0.0377(3) 0.0396(3) 0.0002(3) -0.0010(3) -0.0031(3)
P7 0.0424(4) 0.0406(3) 0.0334(3) 0.0015(3) 0.0031(3) -0.0025(3)
S8 0.0629(4) 0.0370(3) 0.0429(3) 0.0003(3) -0.0076(3) -0.0045(3)
C1 0.069(2) 0.110(3) 0.0381(15) 0.008(2) -0.0074(15) 0.0023(17)
C2 0.080(3) 0.0507(19) 0.121(3) -0.0200(18) 0.045(2) -0.022(2)
C3 0.0392(16) 0.096(3) 0.071(2) -0.0017(17) 0.0006(15) -0.0036(19)
C4 0.095(3) 0.0497(18) 0.072(2) 0.0151(18) 0.023(2) 0.0154(16)
C5 0.074(2) 0.0553(18) 0.0617(19) -0.0028(16) -0.0176(17) -0.0142(15)
C6 0.060(2) 0.063(2) 0.078(2) 0.0063(16) 0.0247(17) 0.0072(17)
C7 0.067(2) 0.067(2) 0.0403(14) 0.0046(16) -0.0050(13) 0.0113(14)
C8 0.067(2) 0.069(2) 0.067(2) 0.0032(17) 0.0263(18) -0.0135(16)
B 0.052(2) 0.085(3) 0.062(2) 0.000(2) -0.0063(18) 0.000(2)
F1 0.134(3) 0.248(4) 0.0717(17) 0.049(2) 0.0223(17) 0.0095(19)
F2 0.0738(15) 0.140(2) 0.116(2) -0.0084(15) 0.0288(14) -0.0204(16)
F3 0.102(2) 0.0990(19) 0.145(2) 0.0125(16) -0.0075(17) 0.0219(18)
F4 0.103(2) 0.099(2) 0.192(3) -0.0228(17) -0.010(2) -0.009(2)

loop_
_atom_type_symbol
_atom_type_description
_atom_type_scat_dispersion_real
_atom_type_scat_dispersion_imag
_atom_type_scat_source
Cu Cu 0.3201 1.2651 'International Tables Vol C Tables 4.2.6.8 and 6.1.1.4'
S S 0.1246 0.1234 'International Tables Vol C Tables 4.2.6.8 and 6.1.1.4'
P P 0.1023 0.0942 'International Tables Vol C Tables 4.2.6.8 and 6.1.1.4'
F F 0.0171 0.0103 'International Tables Vol C Tables 4.2.6.8 and 6.1.1.4'
C C 0.0033 0.0016 'International Tables Vol C Tables 4.2.6.8 and 6.1.1.4'
B B 0.0013 0.0007 'International Tables Vol C Tables 4.2.6.8 and 6.1.1.4'
H H 0.0000 0.0000 'International Tables Vol C Tables 4.2.6.8 and 6.1.1.4'

loop_
_geom_angle_atom_site_label_1
_geom_angle_atom_site_label_2
_geom_angle_atom_site_label_3
_geom_angle
_geom_angle_publ_flag
S1 Cu S4 105.69(3) y
S5 Cu S8 106.94(5) y
S1 Cu S8 114.02(4) y
S1 Cu S5 109.10(3) y
S4 Cu S5 110.67(4) y
S4 Cu S8 110.46(4) y
Cu S1 P2 100.78(4) ?
C1 P2 C2 108.11(18) ?
C1 P2 S1 111.87(13) ?
C2 P2 S1 115.18(14) ?
C1 P2 P3 109.56(13) ?
C2 P2 P3 103.71(12) ?
S1 P2 P3 108.02(5) ?
C4 P3 C3 107.42(17) ?
C4 P3 S4 114.52(12) ?
C3 P3 S4 113.12(12) ?
C4 P3 P2 104.74(12) ?
C3 P3 P2 109.37(12) ?
S4 P3 P2 107.27(5) ?
P3 S4 Cu 99.91(5) ?
Cu S5 P6 98.45(5) ?
C5 P6 C6 107.78(17) ?
C5 P6 S5 113.90(12) ?
C6 P6 S5 115.20(13) ?
C5 P6 P7 108.35(12) ?
C6 P6 P7 104.64(12) ?
S5 P6 P7 106.38(6) ?
C8 P7 C7 107.79(16) ?
C8 P7 S8 114.24(13) ?
C7 P7 S8 113.73(11) ?
C8 P7 P6 104.29(12) ?
C7 P7 P6 109.48(12) ?
S8 P7 P6 106.83(5) ?
P7 S8 Cu 95.17(6) ?
P2 C1 H1A 109.5 ?
P2 C1 H1B 109.5 ?
H1A C1 H1B 109.5 ?
P2 C1 H1C 109.5 ?
H1A C1 H1C 109.5 ?
H1B C1 H1C 109.5 ?
P2 C2 H2A 109.5 ?
P2 C2 H2B 109.5 ?
H2A C2 H2B 109.5 ?
P2 C2 H2C 109.5 ?
H2A C2 H2C 109.5 ?
H2B C2 H2C 109.5 ?
P3 C3 H3A 109.5 ?
P3 C3 H3B 109.5 ?
H3A C3 H3B 109.5 ?
P3 C3 H3C 109.5 ?
H3A C3 H3C 109.5 ?
H3B C3 H3C 109.5 ?
P3 C4 H4A 109.5 ?
P3 C4 H4B 109.5 ?
H4A C4 H4B 109.5 ?
P3 C4 H4C 109.5 ?
H4A C4 H4C 109.5 ?
H4B C4 H4C 109.5 ?
P6 C5 H5A 109.5 ?
P6 C5 H5B 109.5 ?
H5A C5 H5B 109.5 ?
P6 C5 H5C 109.5 ?
H5A C5 H5C 109.5 ?
H5B C5 H5C 109.5 ?
P6 C6 H6A 109.5 ?
P6 C6 H6B 109.5 ?
H6A C6 H6B 109.5 ?
P6 C6 H6C 109.5 ?
H6A C6 H6C 109.5 ?
H6B C6 H6C 109.5 ?
P7 C7 H7A 109.5 ?
P7 C7 H7B 109.5 ?
H7A C7 H7B 109.5 ?
P7 C7 H7C 109.5 ?
H7A C7 H7C 109.5 ?
H7B C7 H7C 109.5 ?
P7 C8 H8A 109.5 ?
P7 C8 H8B 109.5 ?
H8A C8 H8B 109.5 ?
P7 C8 H8C 109.5 ?
H8A C8 H8C 109.5 ?
H8B C8 H8C 109.5 ?
F1 B F2 108.2(3) ?
F1 B F3 109.9(4) ?
F1 B F4 110.6(4) ?
F2 B F3 109.9(4) ?
F2 B F4 109.2(4) ?
F3 B F4 108.9(3) ?

loop_
_geom_bond_atom_site_label_1
_geom_bond_atom_site_label_2
_geom_bond_distance
_geom_bond_publ_flag
Cu S1 2.3133(15) y
Cu S5 2.3719(14) y
Cu S4 2.3780(17) y
Cu S8 2.3383(13) y
S1 P2 1.9580(15) ?
P2 C2 1.782(3) ?
P2 C1 1.796(3) ?
P2 P3 2.2262(13) ?
P3 C4 1.788(3) ?
P3 C3 1.792(3) ?
P3 S4 1.9677(14) ?
S5 P6 1.9683(13) ?
P6 C6 1.791(3) ?
P6 C5 1.798(3) ?
P6 P7 2.2166(14) ?
P7 C8 1.796(3) ?
P7 C7 1.797(3) ?
P7 S8 1.9637(12) ?
C1 H1A 0.9600 ?
C1 H1B 0.9600 ?
C1 H1C 0.9600 ?
C2 H2A 0.9600 ?
C2 H2B 0.9600 ?
C2 H2C 0.9600 ?
C3 H3A 0.9600 ?
C3 H3B 0.9600 ?
C3 H3C 0.9600 ?
C4 H4A 0.9600 ?
C4 H4B 0.9600 ?
C4 H4C 0.9600 ?
C5 H5A 0.9600 ?
C5 H5B 0.9600 ?
C5 H5C 0.9600 ?
C6 H6A 0.9600 ?
C6 H6B 0.9600 ?
C6 H6C 0.9600 ?
C7 H7A 0.9600 ?
C7 H7B 0.9600 ?
C7 H7C 0.9600 ?
C8 H8A 0.9600 ?
C8 H8B 0.9600 ?
C8 H8C 0.9600 ?
B F4 1.349(5) ?
B F2 1.369(5) ?
B F3 1.370(5) ?
B F1 1.347(5) ?

loop_
_geom_hbond_atom_site_label_D
_geom_hbond_atom_site_label_H
_geom_hbond_atom_site_label_A
_geom_hbond_site_symmetry_A
_geom_hbond_distance_DH
_geom_hbond_distance_HA
_geom_hbond_distance_DA
_geom_hbond_angle_DHA
_geom_hbond_publ_flag
C1 H1C F4 3_666 0.96 2.60 3.430(5) 144.6 n
C1 H1C F3 3_666 0.96 2.45 3.378(5) 163.5 n
C2 H2C F1 . 0.96 2.46 3.397(5) 166.6 n
C5 H5B F1 3_565 0.96 2.57 3.465(5) 155.8 n
C7 H7B F2 3_565 0.96 2.52 3.453(4) 163.7 n
C8 H8B F3 1_554 0.96 2.50 3.454(5) 170.6 n

loop_
_geom_torsion_atom_site_label_1
_geom_torsion_atom_site_label_2
_geom_torsion_atom_site_label_3
_geom_torsion_atom_site_label_4
_geom_torsion
Cu S1 P2 P3 -33.85(5)
S1 P2 P3 S4 47.97(6)
P2 P3 S4 Cu -32.97(5)
Cu S5 P6 P7 31.27(5)
S5 P6 P7 S8 -56.37(6)
P6 P7 S8 Cu 45.02(5)
